data_1545698
loop_
_publ_author_name
'Nguyen, Andy Ich'
'Wang, Jianing'
'Levine, Daniel S.'
'Ziegler, Micah S.'
'Tilley, T. Don'

_publ_section_title
;
 Synthetic Control and Empirical Prediction of Redox Potentials for Co4O4
 Cubanes over a 1.4 V Range: Implications for Catalyst Design and
 Evaluation of High-Valent Intermediates in Water Oxidation
;
_journal_name_full 'Chem. Sci.'
_journal_paper_doi 10.1039/C7SC00627F
_journal_year 2017
_chemical_formula_moiety 'C28 H20 Co4 F12 N4 O12'
_chemical_formula_sum 'C28 H20 Co4 F12 N4 O12'
_chemical_formula_weight 1068.20
_chemical_name_common ain834
_space_group_crystal_system cubic
_space_group_IT_number 220
_space_group_name_Hall 'I -4bd 2c 3'
_space_group_name_H-M_alt 'I -4 3 d'
_symmetry_space_group_name_Hall 'I -4bd 2c 3'
_symmetry_space_group_name_H-M 'I -4 3 d'
_atom_sites_solution_hydrogens geom
_atom_sites_solution_primary iterative
_atom_sites_solution_secondary difmap
_audit_creation_method SHELXL-2014/7
_audit_update_record
;
2017-02-10 deposited with the CCDC.
2017-04-04 downloaded from the CCDC.
;
_cell_angle_alpha 90
_cell_angle_beta 90
_cell_angle_gamma 90
_cell_formula_units_Z 12
_cell_length_a 22.0726(4)
_cell_length_b 22.0726(4)
_cell_length_c 22.0726(4)
_cell_measurement_reflns_used 9936
_cell_measurement_temperature 100(2)
_cell_measurement_theta_max 26.32
_cell_measurement_theta_min 2.26
_cell_volume 10753.8(3)
_computing_cell_refinement 'Bruker APEX2'
_computing_data_collection 'Bruker APEX2'
_computing_data_reduction 'Bruker APEX2'
_computing_molecular_graphics ORTEP-32
_computing_publication_material WinGX
_computing_structure_refinement 'SHELXL-2014/7 (Sheldrick 2014)'
_computing_structure_solution 'SHELXT-2014/4 (Sheldrick 2014)'
_diffrn_ambient_temperature 100(2)
_diffrn_detector_area_resol_mean 8.366
_diffrn_measured_fraction_theta_full 1.000
_diffrn_measured_fraction_theta_max 0.998
_diffrn_measurement_device_type 'Bruker APEX-II CCD'
_diffrn_measurement_method 'phi and omega scans'
_diffrn_radiation_type MoK\a
_diffrn_radiation_wavelength 0.71073
_diffrn_reflns_av_R_equivalents 0.0409
_diffrn_reflns_av_unetI/netI 0.0138
_diffrn_reflns_Laue_measured_fraction_full 1.000
_diffrn_reflns_Laue_measured_fraction_max 0.998
_diffrn_reflns_limit_h_max 25
_diffrn_reflns_limit_h_min -27
_diffrn_reflns_limit_k_max 24
_diffrn_reflns_limit_k_min -27
_diffrn_reflns_limit_l_max 27
_diffrn_reflns_limit_l_min -25
_diffrn_reflns_number 53832
_diffrn_reflns_point_group_measured_fraction_full 1.000
_diffrn_reflns_point_group_measured_fraction_max 0.996
_diffrn_reflns_theta_full 25.000
_diffrn_reflns_theta_max 26.461
_diffrn_reflns_theta_min 2.260
_diffrn_source 'microfocus sealed tube'
_exptl_absorpt_coefficient_mu 1.948
_exptl_absorpt_correction_T_max 0.7454
_exptl_absorpt_correction_T_min 0.6824
_exptl_absorpt_correction_type multi-scan
_exptl_absorpt_process_details SADABS
_exptl_crystal_colour black
_exptl_crystal_density_diffrn 1.979
_exptl_crystal_description pyramidal
_exptl_crystal_F_000 6336
_exptl_crystal_size_max 0.100
_exptl_crystal_size_mid 0.100
_exptl_crystal_size_min 0.100
_refine_diff_density_max 0.192
_refine_diff_density_min -0.175
_refine_diff_density_rms 0.039
_refine_ls_abs_structure_details
; 
 Flack x determined using 811 quotients [(I+)-(I-)]/[(I+)+(I-)] 
 (Parsons, Flack and Wagner, Acta Cryst. B69 (2013) 249-259). 
;
_refine_ls_abs_structure_Flack -0.015(4)
_refine_ls_extinction_method none
_refine_ls_goodness_of_fit_ref 1.108
_refine_ls_hydrogen_treatment constr
_refine_ls_matrix_type full
_refine_ls_number_parameters 164
_refine_ls_number_reflns 1847
_refine_ls_number_restraints 6
_refine_ls_restrained_S_all 1.126
_refine_ls_R_factor_all 0.0208
_refine_ls_R_factor_gt 0.0198
_refine_ls_shift/su_max 0.003
_refine_ls_shift/su_mean 0.000
_refine_ls_structure_factor_coef Fsqd
_refine_ls_weighting_details 'w=1/[\s^2^(Fo^2^)+(0.0162P)^2^+16.0965P] where P=(Fo^2^+2Fc^2^)/3'
_refine_ls_weighting_scheme calc
_refine_ls_wR_factor_gt 0.0451
_refine_ls_wR_factor_ref 0.0456
_reflns_Friedel_coverage 0.847
_reflns_Friedel_fraction_full 1.000
_reflns_Friedel_fraction_max 0.993
_reflns_number_gt 1803
_reflns_number_total 1847
_reflns_threshold_expression 'I > 2\s(I)'
_cod_data_source_file c7sc00627f2.cif
_cod_data_source_block shelx
_cod_original_cell_volume 10753.8(6)
_cod_database_code 1545698
_shelx_shelxl_version_number 2014/7
_shelx_space_group_comment
; 
The symmetry employed for this shelxl refinement is uniquely defined 
by the following loop, which should always be used as a source of 
symmetry information in preference to the above space-group names. 
They are only intended as comments. 
;
_shelx_estimated_absorpt_t_min 0.829
_shelx_estimated_absorpt_t_max 0.829

loop_
_space_group_symop_operation_xyz
'x, y, z'
'-x+1/2, -y, z+1/2'
'-x, y+1/2, -z+1/2'
'x+1/2, -y+1/2, -z'
'z, x, y'
'z+1/2, -x+1/2, -y'
'-z+1/2, -x, y+1/2'
'-z, x+1/2, -y+1/2'
'y, z, x'
'-y, z+1/2, -x+1/2'
'y+1/2, -z+1/2, -x'
'-y+1/2, -z, x+1/2'
'y+1/4, x+1/4, z+1/4'
'-y+1/4, -x+3/4, z+3/4'
'y+3/4, -x+1/4, -z+3/4'
'-y+3/4, x+3/4, -z+1/4'
'x+1/4, z+1/4, y+1/4'
'-x+3/4, z+3/4, -y+1/4'
'-x+1/4, -z+3/4, y+3/4'
'x+3/4, -z+1/4, -y+3/4'
'z+1/4, y+1/4, x+1/4'
'z+3/4, -y+1/4, -x+3/4'
'-z+3/4, y+3/4, -x+1/4'
'-z+1/4, -y+3/4, x+3/4'
'x+1/2, y+1/2, z+1/2'
'-x+1, -y+1/2, z+1'
'-x+1/2, y+1, -z+1'
'x+1, -y+1, -z+1/2'
'z+1/2, x+1/2, y+1/2'
'z+1, -x+1, -y+1/2'
'-z+1, -x+1/2, y+1'
'-z+1/2, x+1, -y+1'
'y+1/2, z+1/2, x+1/2'
'-y+1/2, z+1, -x+1'
'y+1, -z+1, -x+1/2'
'-y+1, -z+1/2, x+1'
'y+3/4, x+3/4, z+3/4'
'-y+3/4, -x+5/4, z+5/4'
'y+5/4, -x+3/4, -z+5/4'
'-y+5/4, x+5/4, -z+3/4'
'x+3/4, z+3/4, y+3/4'
'-x+5/4, z+5/4, -y+3/4'
'-x+3/4, -z+5/4, y+5/4'
'x+5/4, -z+3/4, -y+5/4'
'z+3/4, y+3/4, x+3/4'
'z+5/4, -y+3/4, -x+5/4'
'-z+5/4, y+5/4, -x+3/4'
'-z+3/4, -y+5/4, x+5/4'

loop_
_atom_site_label
_atom_site_type_symbol
_atom_site_fract_x
_atom_site_fract_y
_atom_site_fract_z
_atom_site_U_iso_or_equiv
_atom_site_adp_type
_atom_site_occupancy
_atom_site_site_symmetry_order
_atom_site_calc_flag
_atom_site_refinement_flags_posn
_atom_site_refinement_flags_adp
_atom_site_refinement_flags_occupancy
_atom_site_disorder_assembly
_atom_site_disorder_group
C1 C 0.62519(15) 0.34730(14) 0.21395(14) 0.0197(7) Uani 1 1 d . . . . .
C2 C 0.62433(18) 0.27914(16) 0.19838(17) 0.0314(8) Uani 1 1 d . . . . .
C3 C 0.46522(16) 0.40025(16) 0.24937(17) 0.0263(7) Uani 1 1 d . . . . .
H3 H 0.4876 0.3759 0.2218 0.032 Uiso 1 1 calc R U . . .
N1 N 0.49551(12) 0.43749(12) 0.28726(12) 0.0184(5) Uani 1 1 d . . . . .
O1 O 0.66742(9) 0.45306(9) 0.27925(9) 0.0165(4) Uani 1 1 d . . . . .
O2 O 0.59287(10) 0.36039(10) 0.25880(10) 0.0203(5) Uani 1 1 d . . . . .
O3 O 0.65825(10) 0.37865(9) 0.18027(10) 0.0199(5) Uani 1 1 d . . . . .
Co1 Co 0.58351(2) 0.44564(2) 0.28342(2) 0.01603(11) Uani 1 1 d . . . . .
F1 F 0.6456(5) 0.2658(5) 0.1469(5) 0.059(3) Uani 0.61(3) 1 d . . P A 1
F2 F 0.6566(4) 0.2492(3) 0.2418(4) 0.049(2) Uani 0.61(3) 1 d . . P A 1
F3 F 0.5696(3) 0.2548(5) 0.2049(5) 0.052(3) Uani 0.61(3) 1 d . . P A 1
F1A F 0.6750(9) 0.2535(7) 0.204(2) 0.114(11) Uani 0.39(3) 1 d . . P A 2
F3A F 0.6138(19) 0.2719(10) 0.1381(9) 0.114(9) Uani 0.39(3) 1 d . . P A 2
F2A F 0.5811(12) 0.2508(8) 0.2195(12) 0.108(7) Uani 0.39(3) 1 d . U P A 2
C5 C 0.37048(17) 0.43170(18) 0.28907(19) 0.0356(9) Uani 1 1 d . . . . .
H5 H 0.3275 0.4298 0.2896 0.043 Uiso 1 1 calc R U . . .
C6 C 0.40099(16) 0.46990(18) 0.32811(18) 0.0324(8) Uani 1 1 d . . . . .
H6 H 0.3795 0.4947 0.3560 0.039 Uiso 1 1 calc R U . . .
C7 C 0.46340(15) 0.47127(16) 0.32575(15) 0.0256(7) Uani 1 1 d . . . . .
H7 H 0.4844 0.4974 0.3527 0.031 Uiso 1 1 calc R U . . .
C4 C 0.40319(18) 0.39643(18) 0.24929(18) 0.0338(9) Uani 1 1 d . . . . .
H4 H 0.3830 0.3698 0.2221 0.041 Uiso 1 1 calc R U . . .

loop_
_atom_site_aniso_label
_atom_site_aniso_U_11
_atom_site_aniso_U_22
_atom_site_aniso_U_33
_atom_site_aniso_U_23
_atom_site_aniso_U_13
_atom_site_aniso_U_12
C1 0.0248(16) 0.0169(15) 0.0175(15) -0.0010(12) 0.0002(13) -0.0007(13)
C2 0.036(2) 0.0211(17) 0.037(2) -0.0037(15) 0.0091(17) -0.0047(15)
C3 0.0280(18) 0.0239(17) 0.0272(18) -0.0017(14) -0.0032(15) -0.0029(14)
N1 0.0210(13) 0.0181(13) 0.0162(12) 0.0016(10) 0.0027(10) -0.0008(10)
O1 0.0175(10) 0.0145(10) 0.0174(10) 0.0013(9) -0.0012(9) -0.0005(8)
O2 0.0248(12) 0.0161(11) 0.0201(11) 0.0003(9) 0.0024(9) -0.0023(9)
O3 0.0246(12) 0.0154(11) 0.0198(12) -0.0015(8) 0.0027(9) 0.0015(9)
Co1 0.0180(2) 0.0158(2) 0.0143(2) -0.00066(15) 0.00107(17) -0.00161(16)
F1 0.100(7) 0.029(3) 0.048(5) -0.019(3) 0.049(5) -0.020(4)
F2 0.071(5) 0.021(2) 0.055(4) -0.002(2) -0.023(3) 0.012(2)
F3 0.028(3) 0.033(3) 0.097(6) -0.028(3) -0.003(4) -0.010(2)
F1A 0.100(11) 0.043(6) 0.20(3) -0.041(11) -0.048(15) 0.040(6)
F3A 0.25(3) 0.046(7) 0.049(6) -0.022(5) 0.005(14) -0.041(15)
F2A 0.175(16) 0.041(7) 0.106(11) -0.033(6) 0.121(11) -0.052(9)
C5 0.0227(17) 0.038(2) 0.046(2) 0.0077(18) 0.0042(17) -0.0048(15)
C6 0.0270(18) 0.040(2) 0.0307(18) 0.0044(17) 0.0113(15) 0.0019(16)
C7 0.0278(17) 0.0286(17) 0.0205(15) -0.0012(14) 0.0052(14) 0.0011(14)
C4 0.0298(19) 0.031(2) 0.040(2) 0.0004(17) -0.0065(17) -0.0089(16)

loop_
_atom_type_symbol
_atom_type_description
_atom_type_scat_dispersion_real
_atom_type_scat_dispersion_imag
_atom_type_scat_source
C C 0.0033 0.0016 'International Tables Vol C Tables 4.2.6.8 and 6.1.1.4'
H H 0.0000 0.0000 'International Tables Vol C Tables 4.2.6.8 and 6.1.1.4'
N N 0.0061 0.0033 'International Tables Vol C Tables 4.2.6.8 and 6.1.1.4'
O O 0.0106 0.0060 'International Tables Vol C Tables 4.2.6.8 and 6.1.1.4'
F F 0.0171 0.0103 'International Tables Vol C Tables 4.2.6.8 and 6.1.1.4'
Co Co 0.3494 0.9721 'International Tables Vol C Tables 4.2.6.8 and 6.1.1.4'

loop_
_geom_angle_atom_site_label_1
_geom_angle_atom_site_label_2
_geom_angle_atom_site_label_3
_geom_angle
_geom_angle_site_symmetry_1
_geom_angle_site_symmetry_3
O3 C1 O2 132.4(3) . .
O3 C1 C2 114.5(3) . .
O2 C1 C2 113.2(3) . .
F2A C2 F1A 114.8(13) . .
F1 C2 F3 109.9(7) . .
F2A C2 F3A 100.3(13) . .
F1A C2 F3A 101.5(11) . .
F1 C2 F2 109.0(6) . .
F3 C2 F2 101.6(6) . .
F2A C2 C1 114.9(8) . .
F1A C2 C1 113.8(6) . .
F1 C2 C1 115.0(5) . .
F3 C2 C1 112.4(5) . .
F3A C2 C1 109.5(10) . .
F2 C2 C1 108.0(4) . .
N1 C3 C4 122.2(3) . .
N1 C3 H3 118.9 . .
C4 C3 H3 118.9 . .
C7 N1 C3 118.1(3) . .
C7 N1 Co1 120.3(2) . .
C3 N1 Co1 121.5(2) . .
Co1 O1 Co1 93.34(9) 42_545 .
Co1 O1 Co1 98.16(9) 42_545 19_654
Co1 O1 Co1 92.98(9) . 19_654
C1 O2 Co1 119.8(2) . .
C1 O3 Co1 119.6(2) . 19_654
O1 Co1 O1 86.42(9) 19_654 .
O1 Co1 O1 81.82(9) 19_654 42_545
O1 Co1 O1 86.10(9) . 42_545
O1 Co1 N1 93.32(10) 19_654 .
O1 Co1 N1 179.58(11) . .
O1 Co1 N1 94.19(10) 42_545 .
O1 Co1 O2 91.31(10) 19_654 .
O1 Co1 O2 88.06(9) . .
O1 Co1 O2 171.24(9) 42_545 .
N1 Co1 O2 91.62(10) . .
O1 Co1 O3 171.24(9) 19_654 42_545
O1 Co1 O3 88.41(9) . 42_545
O1 Co1 O3 90.79(9) 42_545 42_545
N1 Co1 O3 91.90(10) . 42_545
O2 Co1 O3 95.57(9) . 42_545
O1 Co1 Co1 87.53(6) 19_654 42_545
O1 Co1 Co1 43.28(6) . 42_545
O1 Co1 Co1 43.40(6) 42_545 42_545
N1 Co1 Co1 137.05(8) . 42_545
O2 Co1 Co1 131.32(7) . 42_545
O3 Co1 Co1 83.86(7) 42_545 42_545
O1 Co1 Co1 43.38(6) 19_654 19_654
O1 Co1 Co1 43.63(7) . 19_654
O1 Co1 Co1 87.31(6) 42_545 19_654
N1 Co1 Co1 136.07(8) . 19_654
O2 Co1 Co1 83.95(7) . 19_654
O3 Co1 Co1 132.02(7) 42_545 19_654
Co1 Co1 Co1 62.733(18) 42_545 19_654
O1 Co1 Co1 41.07(6) 19_654 28_455
O1 Co1 Co1 84.21(6) . 28_455
O1 Co1 Co1 40.77(6) 42_545 28_455
N1 Co1 Co1 95.81(7) . 28_455
O2 Co1 Co1 132.03(7) . 28_455
O3 Co1 Co1 131.29(7) 42_545 28_455
Co1 Co1 Co1 58.634(9) 42_545 28_455
Co1 Co1 Co1 58.633(9) 19_654 28_455
C4 C5 C6 119.1(3) . .
C4 C5 H5 120.4 . .
C6 C5 H5 120.4 . .
C7 C6 C5 118.5(4) . .
C7 C6 H6 120.8 . .
C5 C6 H6 120.8 . .
N1 C7 C6 122.9(3) . .
N1 C7 H7 118.6 . .
C6 C7 H7 118.6 . .
C3 C4 C5 119.2(4) . .
C3 C4 H4 120.4 . .
C5 C4 H4 120.4 . .

loop_
_geom_bond_atom_site_label_1
_geom_bond_atom_site_label_2
_geom_bond_distance
_geom_bond_site_symmetry_2
C1 O3 1.251(4) .
C1 O2 1.254(4) .
C1 C2 1.543(5) .
C2 F2A 1.233(16) .
C2 F1A 1.260(13) .
C2 F1 1.264(10) .
C2 F3 1.329(9) .
C2 F3A 1.36(2) .
C2 F2 1.364(7) .
C3 N1 1.350(4) .
C3 C4 1.372(5) .
C3 H3 0.9500 .
N1 C7 1.334(4) .
N1 Co1 1.952(3) .
O1 Co1 1.858(2) 42_545
O1 Co1 1.862(2) .
O1 Co1 1.869(2) 19_654
O2 Co1 1.969(2) .
O3 Co1 1.979(2) 19_654
Co1 O1 1.858(2) 19_654
Co1 O1 1.869(2) 42_545
Co1 O3 1.979(2) 42_545
Co1 Co1 2.7059(7) 42_545
Co1 Co1 2.7059(7) 19_654
Co1 Co1 2.8169(8) 28_455
C5 C4 1.378(6) .
C5 C6 1.381(6) .
C5 H5 0.9500 .
C6 C7 1.379(5) .
C6 H6 0.9500 .
C7 H7 0.9500 .
C4 H4 0.9500 .
